data_9011229
loop_
_publ_author_name
'Baur, W. H.'
'Ohta, T.'

_publ_section_title
;The Si5O16 pentamer in zunyite refined and empirical relations for individual
 silicon-oxygen bonds Locality: Zuni Mine, Colorado, USA Sample: M9003
;
_journal_name_full 'Acta Crystallographica, Section B'
_journal_page_first 390
_journal_page_last 401
_journal_paper_doi 10.1107/S0567740882003057
_journal_volume 38
_journal_year 1982
_chemical_compound_source 'Zuni Mine, Colorado, USA'
_chemical_formula_sum 'Al13.25 Cl F4 H14 O34 Si4.75'
_chemical_name_mineral Zunyite
_space_group_IT_number 216
_symmetry_space_group_name_Hall 'F -4 2 3'
_symmetry_space_group_name_H-M 'F -4 3 m'
_cell_angle_alpha 90
_cell_angle_beta 90
_cell_angle_gamma 90
_cell_formula_units_Z 4
_cell_length_a 13.8796
_cell_length_b 13.8796
_cell_length_c 13.8796
_cell_volume 2673.812
_database_code_amcsd 0009753
_exptl_crystal_density_diffrn 2.883
_cod_original_formula_sum 'Si4.75 Al13.25 O34 F4 Cl H14'
_cod_database_code 9011229

loop_
_space_group_symop_operation_xyz
x,y,z
x,1/2+y,1/2+z
1/2+x,y,1/2+z
1/2+x,1/2+y,z
-z,x,-y
-z,1/2+x,1/2-y
1/2-z,x,1/2-y
1/2-z,1/2+x,-y
-y,z,-x
-y,1/2+z,1/2-x
1/2-y,z,1/2-x
1/2-y,1/2+z,-x
-x,y,-z
-x,1/2+y,1/2-z
1/2-x,y,1/2-z
1/2-x,1/2+y,-z
x,-z,-y
x,1/2-z,1/2-y
1/2+x,-z,1/2-y
1/2+x,1/2-z,-y
z,-y,-x
z,1/2-y,1/2-x
1/2+z,-y,1/2-x
1/2+z,1/2-y,-x
y,-x,-z
y,1/2-x,1/2-z
1/2+y,-x,1/2-z
1/2+y,1/2-x,-z
x,z,y
x,1/2+z,1/2+y
1/2+x,z,1/2+y
1/2+x,1/2+z,y
z,y,x
z,1/2+y,1/2+x
1/2+z,y,1/2+x
1/2+z,1/2+y,x
y,x,z
y,1/2+x,1/2+z
1/2+y,x,1/2+z
1/2+y,1/2+x,z
-z,-x,y
-z,1/2-x,1/2+y
1/2-z,-x,1/2+y
1/2-z,1/2-x,y
-y,-z,x
-y,1/2-z,1/2+x
1/2-y,-z,1/2+x
1/2-y,1/2-z,x
-x,-y,z
-x,1/2-y,1/2+z
1/2-x,-y,1/2+z
1/2-x,1/2-y,z
z,-x,-y
z,1/2-x,1/2-y
1/2+z,-x,1/2-y
1/2+z,1/2-x,-y
y,-z,-x
y,1/2-z,1/2-x
1/2+y,-z,1/2-x
1/2+y,1/2-z,-x
x,-y,-z
x,1/2-y,1/2-z
1/2+x,-y,1/2-z
1/2+x,1/2-y,-z
-x,z,-y
-x,1/2+z,1/2-y
1/2-x,z,1/2-y
1/2-x,1/2+z,-y
-z,y,-x
-z,1/2+y,1/2-x
1/2-z,y,1/2-x
1/2-z,1/2+y,-x
-y,x,-z
-y,1/2+x,1/2-z
1/2-y,x,1/2-z
1/2-y,1/2+x,-z
-x,-z,y
-x,1/2-z,1/2+y
1/2-x,-z,1/2+y
1/2-x,1/2-z,y
-z,-y,x
-z,1/2-y,1/2+x
1/2-z,-y,1/2+x
1/2-z,1/2-y,x
-y,-x,z
-y,1/2-x,1/2+z
1/2-y,-x,1/2+z
1/2-y,1/2-x,z
z,x,y
z,1/2+x,1/2+y
1/2+z,x,1/2+y
1/2+z,1/2+x,y
y,z,x
y,1/2+z,1/2+x
1/2+y,z,1/2+x
1/2+y,1/2+z,x

loop_
_atom_site_label
_atom_site_fract_x
_atom_site_fract_y
_atom_site_fract_z
_atom_site_occupancy
_atom_site_U_iso_or_equiv
Si1 0.25000 0.25000 0.25000 0.75000 0.00469
Al1_1 0.25000 0.25000 0.25000 0.25000 0.00469
Si2 0.11399 0.11399 0.11399 1.00000 0.00380
Al1_2 0.75000 0.75000 0.75000 1.00000 0.00380
Al2 0.08565 0.08565 0.76675 1.00000 0.00481
O1 0.82472 0.82472 0.82472 1.00000 0.00481
O2 0.18128 0.18128 0.18128 1.00000 0.01355
O3 0.27927 0.00000 0.00000 1.00000 0.00849
O4 0.17866 0.17866 0.54558 0.66667 0.00861
F4 0.17866 0.17866 0.54558 0.33333 0.00861
O5 0.13802 0.13802 0.00119 1.00000 0.00621
Cl 0.50000 0.50000 0.50000 1.00000 0.01165
H1a 0.22800 0.22800 0.53000 0.33333 0.16465
H1b 0.19000 0.19000 0.48000 0.33333 0.16465
H2 0.35200 0.00000 0.00000 1.00000 0.02406

loop_
_cod_changelog_entry_id
_cod_changelog_entry_author
_cod_changelog_entry_date
_cod_changelog_entry_text
1
;cod-tools version 3.10.1
Id: cif_fix_AMCSD_atom_labels 10224 2024-08-07 11:09:31Z saulius
;
2024-08-07T19:40:02+03:00
;Changed the following '_atom_site_label' values:
the first duplicated label 'Al1'  converted to 'Al1_1'
duplicated label 'Al1' at index 3 converted to 'Al1_2'
;

loop_
_cod_related_entry_id
_cod_related_entry_database
_cod_related_entry_code
1 AMCSD 0009753
